data_4114693
loop_
_publ_author_name
'Haimei Chen'
'John A. Parkinson'
'Simon Parsons'
'Robert A. Coxall'
'Robert O. Gould'
'Peter J. Sadler'

_publ_section_title
;
 Organometallic Ruthenium(II) Diamine Anticancer Complexes:
 Arene-Nucleobase Stacking and Stereospecific Hydrogen-Bonding in Guanine
 Adducts
;
_journal_name_full 'Journal of the American Chemical Society'
_journal_page_first 3064
_journal_page_last 3082
_journal_paper_doi 10.1021/ja017482e
_journal_volume 124
_journal_year 2002
_chemical_formula_moiety '[Ru(C12H10)(NH2CH2CH2NH2)(L)]2PF6.MeOH]'
_chemical_formula_sum 'C22 H31 F12 N7 O2 P2 Ru'
_chemical_formula_weight 816.55
_chemical_name_systematic
; 
 ? 
;
_space_group_IT_number 14
_symmetry_cell_setting monoclinic
_symmetry_space_group_name_Hall '-P 2yn'
_symmetry_space_group_name_H-M 'P 1 21/n 1'
_atom_sites_solution_hydrogens geom
_atom_sites_solution_primary direct
_atom_sites_solution_secondary difmap
_audit_creation_method SHELXL-97
_cell_angle_alpha 90.00
_cell_angle_beta 108.613(2)
_cell_angle_gamma 90.00
_cell_formula_units_Z 4
_cell_length_a 13.2927(14)
_cell_length_b 15.9583(17)
_cell_length_c 15.0878(16)
_cell_measurement_reflns_used 5482
_cell_measurement_temperature 150(2)
_cell_measurement_theta_max 57
_cell_measurement_theta_min 6
_cell_volume 3033.2(6)
_computing_cell_refinement 'Bruker SMART'
_computing_data_collection 'Bruker SMART'
_computing_data_reduction 'Bruker SHELXTL'
_computing_molecular_graphics 'Bruker SHELXTL'
_computing_publication_material SHELXTL
_computing_structure_refinement 'SHELXL-97 (Sheldrick, 1997)'
_computing_structure_solution 'SHELXS-97 (Sheldrick, 1990)'
_diffrn_ambient_temperature 150(2)
_diffrn_measured_fraction_theta_full 0.919
_diffrn_measured_fraction_theta_max 0.919
_diffrn_measurement_device_type 'CCD area detector'
_diffrn_measurement_method 'phi and omega scans'
_diffrn_radiation_monochromator graphite
_diffrn_radiation_source 'fine-focus sealed tube'
_diffrn_radiation_type MoK\a
_diffrn_radiation_wavelength 0.71073
_diffrn_reflns_av_R_equivalents 0.0303
_diffrn_reflns_av_sigmaI/netI 0.0389
_diffrn_reflns_limit_h_max 17
_diffrn_reflns_limit_h_min -17
_diffrn_reflns_limit_k_max 16
_diffrn_reflns_limit_k_min -21
_diffrn_reflns_limit_l_max 19
_diffrn_reflns_limit_l_min -20
_diffrn_reflns_number 18726
_diffrn_reflns_theta_full 28.94
_diffrn_reflns_theta_max 28.94
_diffrn_reflns_theta_min 1.78
_diffrn_standards_decay_% 0
_diffrn_standards_number 0
_exptl_absorpt_coefficient_mu 0.732
_exptl_absorpt_correction_T_max 0.928
_exptl_absorpt_correction_T_min 0.706
_exptl_absorpt_correction_type empirical
_exptl_crystal_colour Yellow
_exptl_crystal_density_diffrn 1.788
_exptl_crystal_description Block
_exptl_crystal_F_000 1640
_exptl_crystal_size_max 0.08
_exptl_crystal_size_mid 0.07
_exptl_crystal_size_min 0.05
_refine_diff_density_max 2.005
_refine_diff_density_min -1.208
_refine_diff_density_rms 0.151
_refine_ls_extinction_method none
_refine_ls_goodness_of_fit_ref 1.222
_refine_ls_hydrogen_treatment mixed
_refine_ls_matrix_type full
_refine_ls_number_parameters 465
_refine_ls_number_reflns 7375
_refine_ls_number_restraints 124
_refine_ls_restrained_S_all 1.262
_refine_ls_R_factor_all 0.0958
_refine_ls_R_factor_gt 0.0896
_refine_ls_shift/su_max 0.058
_refine_ls_shift/su_mean 0.006
_refine_ls_structure_factor_coef Fsqd
_refine_ls_weighting_details 'calc w=1/[\s^2^(Fo^2^)+(0.0842P)^2^+15.5131P] where P=(Fo^2^+2Fc^2^)/3'
_refine_ls_weighting_scheme calc
_refine_ls_wR_factor_gt 0.2164
_refine_ls_wR_factor_ref 0.2203
_reflns_number_gt 6837
_reflns_number_total 7375
_reflns_threshold_expression >2sigma(I)
_cod_data_source_file ja017482e_s4.cif
_cod_data_source_block pjhc01
_cod_database_code 4114693

loop_
_symmetry_equiv_pos_as_xyz
'x, y, z'
'-x+1/2, y+1/2, -z+1/2'
'-x, -y, -z'
'x-1/2, -y-1/2, z-1/2'

loop_
_atom_site_label
_atom_site_type_symbol
_atom_site_fract_x
_atom_site_fract_y
_atom_site_fract_z
_atom_site_U_iso_or_equiv
_atom_site_adp_type
_atom_site_occupancy
_atom_site_symmetry_multiplicity
_atom_site_calc_flag
_atom_site_refinement_flags
_atom_site_disorder_assembly
_atom_site_disorder_group
Ru1 Ru 0.66705(4) 0.11931(3) 0.83282(4) 0.02823(16) Uani 1 1 d . . .
N1 N 0.7457(4) 0.4177(3) 0.9710(4) 0.0340(11) Uani 1 1 d D . .
H1X H 0.704(4) 0.456(3) 0.987(5) 0.030(17) Uiso 1 1 d D . .
C2 C 0.8476(5) 0.4451(4) 0.9882(5) 0.0334(13) Uani 1 1 d . . .
N3 N 0.9241(4) 0.3962(3) 0.9794(4) 0.0302(10) Uani 1 1 d . . .
C4 C 0.8901(4) 0.3175(4) 0.9532(4) 0.0288(12) Uani 1 1 d . . .
C5 C 0.7893(5) 0.2841(4) 0.9347(4) 0.0292(12) Uani 1 1 d . . .
C6 C 0.7075(5) 0.3367(4) 0.9459(4) 0.0306(12) Uani 1 1 d . . .
N7 N 0.7911(4) 0.2006(3) 0.9097(4) 0.0301(10) Uani 1 1 d . . .
C8 C 0.8906(5) 0.1862(4) 0.9139(5) 0.0309(12) Uani 1 1 d . . .
H8A H 0.9152 0.1336 0.8999 0.037 Uiso 1 1 calc R . .
N9 N 0.9529(4) 0.2536(3) 0.9399(4) 0.0290(10) Uani 1 1 d . . .
C10 C 1.0668(5) 0.2606(4) 0.9502(5) 0.0365(14) Uani 1 1 d . . .
H10A H 1.1057 0.2812 1.0138 0.044 Uiso 1 1 calc R . .
H10B H 1.0760 0.3023 0.9048 0.044 Uiso 1 1 calc R . .
C11 C 1.1138(6) 0.1791(5) 0.9347(7) 0.052(2) Uani 1 1 d . . .
H11A H 1.1888 0.1873 0.9408 0.077 Uiso 1 1 calc R . .
H11B H 1.0756 0.1583 0.8718 0.077 Uiso 1 1 calc R . .
H11C H 1.1078 0.1383 0.9813 0.077 Uiso 1 1 calc R . .
O6 O 0.6159(4) 0.3196(3) 0.9375(4) 0.0409(11) Uani 1 1 d . . .
N2 N 0.8673(5) 0.5250(3) 1.0134(4) 0.0370(12) Uani 1 1 d D . .
H2X H 0.926(3) 0.552(4) 1.011(5) 0.029(17) Uiso 1 1 d D . .
H2Y H 0.809(3) 0.557(3) 1.004(4) 0.021(15) Uiso 1 1 d D . .
C1A C 0.5129(5) 0.1095(4) 0.7188(5) 0.0359(14) Uani 1 1 d . . .
C2A C 0.5649(5) 0.1875(4) 0.7119(5) 0.0384(14) Uani 1 1 d . . .
H2AA H 0.5319 0.2415 0.7218 0.046 Uiso 1 1 calc R . .
C3A C 0.6678(5) 0.1877(5) 0.7081(5) 0.0387(14) Uani 1 1 d . . .
H3AA H 0.7071 0.2420 0.7155 0.046 Uiso 1 1 calc R . .
C4A C 0.7244(5) 0.1118(5) 0.7122(5) 0.0401(15) Uani 1 1 d . . .
H4AA H 0.8024 0.1134 0.7219 0.048 Uiso 1 1 calc R . .
C5A C 0.6764(5) 0.0365(5) 0.7218(5) 0.0388(14) Uani 1 1 d . . .
H5AA H 0.7206 -0.0155 0.7381 0.047 Uiso 1 1 calc R . .
C6A C 0.5692(5) 0.0347(4) 0.7236(5) 0.0375(14) Uani 1 1 d . . .
H6AA H 0.5408 -0.0180 0.7424 0.045 Uiso 1 1 calc R . .
C7A C 0.4024(5) 0.1097(5) 0.7236(5) 0.0430(16) Uani 1 1 d . . .
C8A C 0.3403(8) 0.1793(8) 0.6954(10) 0.087(4) Uani 1 1 d . . .
H8AA H 0.3681 0.2284 0.6764 0.104 Uiso 1 1 calc R . .
C9A C 0.2348(8) 0.1768(9) 0.6951(11) 0.106(5) Uani 1 1 d . . .
H9AA H 0.1913 0.2250 0.6760 0.127 Uiso 1 1 calc R . .
C10A C 0.1936(7) 0.1072(8) 0.7213(7) 0.069(3) Uani 1 1 d . . .
H10E H 0.1229 0.1076 0.7233 0.083 Uiso 1 1 calc R . .
C11A C 0.2531(7) 0.0374(6) 0.7446(6) 0.056(2) Uani 1 1 d . . .
H11D H 0.2236 -0.0125 0.7600 0.067 Uiso 1 1 calc R . .
C12A C 0.3574(6) 0.0391(5) 0.7458(7) 0.055(2) Uani 1 1 d . . .
H12A H 0.3991 -0.0102 0.7627 0.066 Uiso 1 1 calc R . .
N1B N 0.5901(4) 0.1478(4) 0.9312(4) 0.0398(13) Uani 1 1 d . . .
H1B1 H 0.5870 0.2051 0.9373 0.048 Uiso 1 1 calc R . .
H1B2 H 0.5216 0.1278 0.9102 0.048 Uiso 1 1 calc R . .
C1B C 0.6474(8) 0.1099(5) 1.0245(6) 0.055(2) Uani 1 1 d . . .
H1BB H 0.7118 0.1428 1.0570 0.066 Uiso 1 1 calc R . .
H1BC H 0.6009 0.1085 1.0643 0.066 Uiso 1 1 calc R . .
C2B C 0.6768(7) 0.0230(5) 1.0052(6) 0.0520(19) Uani 1 1 d . . .
H2BA H 0.7213 -0.0036 1.0638 0.062 Uiso 1 1 calc R . .
H2BB H 0.6120 -0.0113 0.9789 0.062 Uiso 1 1 calc R . .
N2B N 0.7364(4) 0.0283(3) 0.9374(4) 0.0341(11) Uani 1 1 d . . .
H2B1 H 0.7359 -0.0232 0.9097 0.041 Uiso 1 1 calc R . .
H2B2 H 0.8058 0.0425 0.9683 0.041 Uiso 1 1 calc R . .
P1 P 0.92038(17) 0.29250(13) 0.64821(19) 0.0546(6) Uani 1 1 d DU . .
F1 F 0.9132(10) 0.3248(10) 0.5437(7) 0.075(5) Uani 0.52(2) 1 d PD A 1
F2 F 0.9864(10) 0.2171(9) 0.6289(11) 0.073(5) Uani 0.52(2) 1 d PD A 1
F3 F 0.9129(11) 0.2548(11) 0.7392(6) 0.070(5) Uani 0.52(2) 1 d PD A 1
F4 F 0.8368(11) 0.3638(7) 0.6486(10) 0.076(4) Uani 0.52(2) 1 d PD A 1
F1A F 0.8921(11) 0.3708(8) 0.5834(13) 0.152(9) Uani 0.48(2) 1 d PDU A 2
F2A F 0.9849(10) 0.2535(10) 0.5895(11) 0.081(5) Uani 0.48(2) 1 d PDU A 2
F3A F 0.9532(11) 0.2171(9) 0.7217(10) 0.094(5) Uani 0.48(2) 1 d PDU A 2
F4A F 0.8640(11) 0.3344(10) 0.7167(13) 0.124(8) Uani 0.48(2) 1 d PDU A 2
F5 F 1.0258(6) 0.3410(5) 0.7063(6) 0.123(3) Uani 1 1 d D A .
F6 F 0.8168(4) 0.2435(4) 0.5930(4) 0.0729(16) Uani 1 1 d D A .
P2 P 1.01867(14) 0.06175(12) 1.17755(16) 0.0456(5) Uani 1 1 d . . .
F7 F 1.0853(5) 0.0103(4) 1.1302(6) 0.094(2) Uani 1 1 d . . .
F8 F 0.9540(5) 0.1094(4) 1.2356(5) 0.0830(18) Uani 1 1 d . . .
F9 F 0.9136(5) 0.0131(4) 1.1264(6) 0.098(2) Uani 1 1 d . . .
F10 F 1.1205(5) 0.1085(4) 1.2393(5) 0.088(2) Uani 1 1 d . . .
F11 F 1.0456(6) -0.0134(5) 1.2522(7) 0.114(3) Uani 1 1 d . . .
F12 F 0.9882(6) 0.1359(4) 1.1067(4) 0.088(2) Uani 1 1 d . . .
O1M O 0.8579(7) 0.0697(6) 1.5113(8) 0.112(3) Uani 1 1 d DU . .
H1M H 0.8392 0.1077 1.5413 0.168 Uiso 1 1 d R . .
C1M C 0.893(2) 0.1080(14) 1.4359(14) 0.198(10) Uani 1 1 d DU . .
H1M1 H 0.8312 0.1158 1.3798 0.296 Uiso 1 1 calc R . .
H1M2 H 0.9442 0.0710 1.4213 0.296 Uiso 1 1 calc R . .
H1M3 H 0.9259 0.1625 1.4570 0.296 Uiso 1 1 calc R . .

loop_
_atom_site_aniso_label
_atom_site_aniso_U_11
_atom_site_aniso_U_22
_atom_site_aniso_U_33
_atom_site_aniso_U_23
_atom_site_aniso_U_13
_atom_site_aniso_U_12
Ru1 0.0213(2) 0.0241(2) 0.0385(3) -0.00193(19) 0.00847(18) -0.00287(17)
N1 0.029(3) 0.026(3) 0.049(3) -0.008(2) 0.015(2) 0.003(2)
C2 0.029(3) 0.031(3) 0.042(3) -0.003(3) 0.014(3) -0.005(2)
N3 0.027(2) 0.023(2) 0.039(3) -0.005(2) 0.009(2) -0.0029(18)
C4 0.022(3) 0.025(3) 0.038(3) -0.003(2) 0.008(2) 0.001(2)
C5 0.027(3) 0.023(3) 0.038(3) -0.002(2) 0.011(2) -0.001(2)
C6 0.027(3) 0.026(3) 0.039(3) -0.005(2) 0.010(2) 0.000(2)
N7 0.025(2) 0.025(2) 0.038(3) -0.006(2) 0.008(2) -0.0019(19)
C8 0.024(3) 0.025(3) 0.044(3) -0.008(2) 0.012(2) -0.003(2)
N9 0.021(2) 0.026(2) 0.040(3) -0.005(2) 0.009(2) -0.0019(18)
C10 0.026(3) 0.034(3) 0.050(4) -0.016(3) 0.013(3) -0.009(2)
C11 0.031(3) 0.048(4) 0.080(6) -0.018(4) 0.022(4) -0.001(3)
O6 0.028(2) 0.033(2) 0.062(3) -0.003(2) 0.017(2) 0.0007(19)
N2 0.035(3) 0.024(3) 0.053(3) -0.006(2) 0.016(3) -0.002(2)
C1A 0.027(3) 0.035(3) 0.040(3) 0.004(3) 0.003(2) -0.003(2)
C2A 0.033(3) 0.033(3) 0.044(4) 0.005(3) 0.005(3) -0.003(3)
C3A 0.034(3) 0.040(4) 0.041(3) 0.008(3) 0.011(3) -0.006(3)
C4A 0.033(3) 0.046(4) 0.041(3) -0.007(3) 0.011(3) -0.005(3)
C5A 0.036(3) 0.042(4) 0.037(3) -0.008(3) 0.009(3) 0.000(3)
C6A 0.027(3) 0.038(3) 0.042(3) -0.001(3) 0.003(3) -0.005(3)
C7A 0.027(3) 0.048(4) 0.046(4) 0.003(3) 0.000(3) 0.001(3)
C8A 0.044(5) 0.076(7) 0.149(11) 0.041(7) 0.042(6) 0.016(5)
C9A 0.043(5) 0.110(10) 0.176(14) 0.062(10) 0.050(7) 0.031(6)
C10A 0.029(4) 0.105(8) 0.073(6) 0.018(6) 0.016(4) 0.008(4)
C11A 0.050(4) 0.069(6) 0.056(5) -0.006(4) 0.027(4) -0.017(4)
C12A 0.043(4) 0.042(4) 0.085(6) -0.003(4) 0.029(4) -0.007(3)
N1B 0.033(3) 0.036(3) 0.052(3) 0.003(3) 0.016(3) -0.001(2)
C1B 0.062(5) 0.052(5) 0.060(5) 0.004(4) 0.033(4) 0.006(4)
C2B 0.058(5) 0.052(5) 0.052(4) 0.008(4) 0.026(4) 0.007(4)
N2B 0.032(3) 0.028(3) 0.042(3) 0.001(2) 0.010(2) -0.002(2)
P1 0.0485(11) 0.0343(10) 0.0948(17) 0.0104(10) 0.0426(12) 0.0082(8)
F1 0.083(8) 0.082(10) 0.076(7) 0.008(6) 0.048(6) -0.017(7)
F2 0.049(6) 0.082(9) 0.081(9) -0.020(7) 0.011(6) 0.034(6)
F3 0.059(8) 0.108(11) 0.036(5) 0.011(6) 0.004(4) -0.033(7)
F4 0.098(9) 0.049(6) 0.096(10) 0.022(6) 0.050(8) 0.042(6)
F1A 0.126(14) 0.085(11) 0.27(2) 0.109(13) 0.093(16) 0.048(10)
F2A 0.059(8) 0.103(11) 0.101(11) 0.002(9) 0.053(8) 0.007(8)
F3A 0.069(9) 0.105(11) 0.106(11) 0.046(9) 0.026(8) -0.005(8)
F4A 0.109(12) 0.093(12) 0.214(19) -0.076(12) 0.114(14) -0.041(9)
F5 0.098(5) 0.119(6) 0.183(8) -0.065(6) 0.086(6) -0.067(5)
F6 0.043(3) 0.103(5) 0.070(3) 0.016(3) 0.015(2) 0.010(3)
P2 0.0302(8) 0.0320(9) 0.0690(13) -0.0151(9) 0.0080(8) 0.0000(7)
F7 0.077(4) 0.061(4) 0.155(7) -0.046(4) 0.052(4) -0.003(3)
F8 0.081(4) 0.084(4) 0.095(5) -0.021(4) 0.044(4) 0.003(3)
F9 0.051(3) 0.073(4) 0.157(7) -0.019(4) 0.012(4) -0.017(3)
F10 0.074(4) 0.058(4) 0.110(5) -0.022(3) -0.001(4) -0.015(3)
F11 0.088(5) 0.074(5) 0.162(8) 0.049(5) 0.016(5) 0.004(4)
F12 0.115(5) 0.074(4) 0.067(4) 0.023(3) 0.018(4) -0.001(4)
O1M 0.099(6) 0.098(7) 0.167(9) -0.042(6) 0.082(6) -0.055(5)
C1M 0.24(2) 0.20(2) 0.181(17) -0.089(14) 0.118(17) -0.138(17)

loop_
_atom_type_symbol
_atom_type_description
_atom_type_scat_dispersion_real
_atom_type_scat_dispersion_imag
_atom_type_scat_source
C C 0.0033 0.0016 'International Tables Vol C Tables 4.2.6.8 and 6.1.1.4'
H H 0.0000 0.0000 'International Tables Vol C Tables 4.2.6.8 and 6.1.1.4'
N N 0.0061 0.0033 'International Tables Vol C Tables 4.2.6.8 and 6.1.1.4'
O O 0.0106 0.0060 'International Tables Vol C Tables 4.2.6.8 and 6.1.1.4'
F F 0.0171 0.0103 'International Tables Vol C Tables 4.2.6.8 and 6.1.1.4'
P P 0.1023 0.0942 'International Tables Vol C Tables 4.2.6.8 and 6.1.1.4'
Ru Ru -1.2594 0.8363 'International Tables Vol C Tables 4.2.6.8 and 6.1.1.4'

loop_
_geom_angle_atom_site_label_1
_geom_angle_atom_site_label_2
_geom_angle_atom_site_label_3
_geom_angle
N1B Ru1 N2B 79.5(2)
N1B Ru1 N7 87.2(2)
N2B Ru1 N7 86.3(2)
N1B Ru1 C5A 146.9(3)
N2B Ru1 C5A 92.2(3)
N7 Ru1 C5A 124.6(2)
N1B Ru1 C3A 129.7(3)
N2B Ru1 C3A 149.7(2)
N7 Ru1 C3A 87.1(2)
C5A Ru1 C3A 67.7(3)
N1B Ru1 C2A 99.7(3)
N2B Ru1 C2A 165.1(2)
N7 Ru1 C2A 108.5(2)
C5A Ru1 C2A 80.3(3)
C3A Ru1 C2A 37.0(2)
N1B Ru1 C4A 167.2(3)
N2B Ru1 C4A 113.3(2)
N7 Ru1 C4A 94.1(2)
C5A Ru1 C4A 37.2(3)
C3A Ru1 C4A 37.9(3)
C2A Ru1 C4A 67.8(3)
N1B Ru1 C6A 110.9(2)
N2B Ru1 C6A 98.6(2)
N7 Ru1 C6A 161.9(2)
C5A Ru1 C6A 38.3(2)
C3A Ru1 C6A 79.9(3)
C2A Ru1 C6A 67.6(3)
C4A Ru1 C6A 67.9(3)
N1B Ru1 C1A 91.5(2)
N2B Ru1 C1A 126.9(2)
N7 Ru1 C1A 145.9(2)
C5A Ru1 C1A 68.0(3)
C3A Ru1 C1A 67.9(2)
C2A Ru1 C1A 38.3(2)
C4A Ru1 C1A 80.3(3)
C6A Ru1 C1A 36.8(2)
C2 N1 C6 126.8(5)
N3 C2 N2 120.4(6)
N3 C2 N1 122.7(6)
N2 C2 N1 116.9(6)
C2 N3 C4 112.5(5)
N3 C4 N9 124.9(5)
N3 C4 C5 128.9(5)
N9 C4 C5 106.2(5)
N7 C5 C4 108.9(5)
N7 C5 C6 132.7(5)
C4 C5 C6 118.3(5)
O6 C6 N1 120.0(5)
O6 C6 C5 129.3(6)
N1 C6 C5 110.7(5)
C8 N7 C5 105.0(5)
C8 N7 Ru1 120.6(4)
C5 N7 Ru1 131.0(4)
N7 C8 N9 112.9(5)
C8 N9 C4 107.0(5)
C8 N9 C10 127.5(5)
C4 N9 C10 125.4(5)
N9 C10 C11 112.6(5)
C6A C1A C2A 118.6(6)
C6A C1A C7A 121.2(6)
C2A C1A C7A 120.1(6)
C6A C1A Ru1 71.0(4)
C2A C1A Ru1 69.6(4)
C7A C1A Ru1 129.9(5)
C3A C2A C1A 120.4(7)
C3A C2A Ru1 71.2(4)
C1A C2A Ru1 72.2(4)
C2A C3A C4A 120.9(6)
C2A C3A Ru1 71.8(4)
C4A C3A Ru1 71.5(4)
C5A C4A C3A 119.2(6)
C5A C4A Ru1 70.6(4)
C3A C4A Ru1 70.6(4)
C4A C5A C6A 120.7(7)
C4A C5A Ru1 72.3(4)
C6A C5A Ru1 72.2(4)
C1A C6A C5A 120.1(6)
C1A C6A Ru1 72.2(4)
C5A C6A Ru1 69.5(4)
C12A C7A C8A 118.5(8)
C12A C7A C1A 121.6(7)
C8A C7A C1A 119.6(7)
C7A C8A C9A 118.9(10)
C10A C9A C8A 121.4(10)
C11A C10A C9A 119.8(8)
C10A C11A C12A 119.4(9)
C7A C12A C11A 121.9(8)
C1B N1B Ru1 111.1(4)
C2B C1B N1B 106.1(7)
N2B C2B C1B 108.2(7)
C2B N2B Ru1 110.5(4)
F3 P1 F2A 124.2(8)
F3 P1 F1A 143.8(8)
F2A P1 F1A 91.8(6)
F3 P1 F2 93.7(8)
F2A P1 F2 30.8(6)
F1A P1 F2 122.4(8)
F3 P1 F6 89.0(5)
F2A P1 F6 92.8(5)
F1A P1 F6 94.1(6)
F2 P1 F6 88.1(6)
F3 P1 F4 91.9(8)
F2A P1 F4 143.6(7)
F1A P1 F4 53.1(7)
F2 P1 F4 168.7(7)
F6 P1 F4 82.1(6)
F3 P1 F5 89.7(5)
F2A P1 F5 87.7(5)
F1A P1 F5 87.1(5)
F2 P1 F5 91.7(6)
F6 P1 F5 178.7(4)
F4 P1 F5 98.2(7)
F3 P1 F3A 33.3(6)
F2A P1 F3A 90.9(6)
F1A P1 F3A 175.4(8)
F2 P1 F3A 60.5(7)
F6 P1 F3A 89.6(5)
F4 P1 F3A 124.8(7)
F5 P1 F3A 89.2(5)
F3 P1 F4A 53.7(8)
F2A P1 F4A 174.6(7)
F1A P1 F4A 90.1(6)
F2 P1 F4A 147.4(8)
F6 P1 F4A 92.2(5)
F4 P1 F4A 39.6(7)
F5 P1 F4A 87.3(5)
F3A P1 F4A 86.9(6)
F3 P1 F1 171.8(6)
F2A P1 F1 56.4(7)
F1A P1 F1 38.0(7)
F2 P1 F1 85.8(7)
F6 P1 F1 82.8(5)
F4 P1 F1 87.2(7)
F5 P1 F1 98.5(6)
F3A P1 F1 145.7(7)
F4A P1 F1 126.6(8)
F7 P2 F12 98.5(4)
F7 P2 F10 90.8(4)
F12 P2 F10 91.9(4)
F7 P2 F9 93.5(4)
F12 P2 F9 92.4(4)
F10 P2 F9 173.4(5)
F7 P2 F8 174.4(4)
F12 P2 F8 87.0(4)
F10 P2 F8 87.8(4)
F9 P2 F8 87.4(4)
F7 P2 F11 84.0(5)
F12 P2 F11 177.3(5)
F10 P2 F11 89.0(4)
F9 P2 F11 86.5(4)
F8 P2 F11 90.5(5)

loop_
_geom_bond_atom_site_label_1
_geom_bond_atom_site_label_2
_geom_bond_distance
Ru1 N1B 2.104(6)
Ru1 N2B 2.126(5)
Ru1 N7 2.128(5)
Ru1 C5A 2.168(7)
Ru1 C3A 2.177(7)
Ru1 C2A 2.185(7)
Ru1 C4A 2.190(7)
Ru1 C6A 2.205(7)
Ru1 C1A 2.221(6)
N1 C2 1.368(8)
N1 C6 1.397(8)
C2 N3 1.322(8)
C2 N2 1.332(8)
N3 C4 1.351(7)
C4 N9 1.371(7)
C4 C5 1.386(8)
C5 N7 1.386(7)
C5 C6 1.424(8)
C6 O6 1.215(7)
N7 C8 1.324(7)
C8 N9 1.337(7)
N9 C10 1.477(7)
C10 C11 1.492(10)
C1A C6A 1.397(10)
C1A C2A 1.444(9)
C1A C7A 1.493(9)
C2A C3A 1.386(9)
C3A C4A 1.418(10)
C4A C5A 1.390(10)
C5A C6A 1.434(9)
C7A C12A 1.367(11)
C7A C8A 1.367(12)
C8A C9A 1.401(13)
C9A C10A 1.351(16)
C10A C11A 1.346(14)
C11A C12A 1.381(11)
N1B C1B 1.499(11)
C1B C2B 1.494(12)
C2B N2B 1.483(9)
P1 F3 1.531(9)
P1 F2A 1.547(9)
P1 F1A 1.557(10)
P1 F2 1.570(9)
P1 F6 1.571(6)
P1 F4 1.592(8)
P1 F5 1.596(7)
P1 F3A 1.599(10)
P1 F4A 1.604(9)
P1 F1 1.632(9)
P2 F7 1.540(6)
P2 F12 1.559(6)
P2 F10 1.566(6)
P2 F9 1.569(6)
P2 F8 1.601(6)
P2 F11 1.606(7)
O1M C1M 1.490(15)
